data_7232373
loop_
_publ_author_name
'Tiihonen, Antti'
'Lahtinen, Manu'

_publ_section_title
;
 In-depth structural analysis of lanthanoid coordination networks based on
 a flexible tripodal zwitterionic isonicotinate ligand
;
_journal_issue 14
_journal_name_full CrystEngComm
_journal_page_first 2286
_journal_paper_doi 10.1039/C8CE01015C
_journal_volume 21
_journal_year 2019
_chemical_formula_moiety 'C30 H31 N3 O8 Tb, 2(Br), C F3 O3 S'
_chemical_formula_sum 'C31 H49 Br2 F3 N3 O20 S Tb'
_chemical_formula_weight 1191.53
_space_group_crystal_system triclinic
_space_group_IT_number 2
_space_group_name_Hall '-P 1'
_space_group_name_H-M_alt 'P -1'
_symmetry_space_group_name_Hall '-P 1'
_symmetry_space_group_name_H-M 'P -1'
_atom_sites_solution_hydrogens mixed
_atom_sites_solution_primary iterative
_audit_creation_date 2018-03-26
_audit_creation_method
;
Olex2 1.2
(compiled 2017.08.10 svn.r3458 for OlexSys, GUI svn.r5381)
;
_audit_update_record
;
2018-03-29 deposited with the CCDC.    2019-02-18 downloaded from the CCDC.
;
_cell_angle_alpha 108.079(4)
_cell_angle_beta 103.298(3)
_cell_angle_gamma 99.250(4)
_cell_formula_units_Z 2
_cell_length_a 9.5114(4)
_cell_length_b 14.2612(6)
_cell_length_c 18.8972(6)
_cell_measurement_reflns_used 7780
_cell_measurement_temperature 120.00(10)
_cell_measurement_theta_max 76.3710
_cell_measurement_theta_min 3.3660
_cell_volume 2295.55(18)
_computing_cell_refinement 'CrysAlisPro 1.171.38.43 (Rigaku OD, 2015)'
_computing_data_collection 'CrysAlisPro 1.171.38.43 (Rigaku OD, 2015)'
_computing_data_reduction 'CrysAlisPro 1.171.38.43 (Rigaku OD, 2015)'
_computing_molecular_graphics 'Olex2 (Dolomanov et al., 2009)'
_computing_publication_material 'Olex2 (Dolomanov et al., 2009)'
_computing_structure_refinement 'ShelXL (Sheldrick, 2015)'
_computing_structure_solution
;
Superflip (Palatinus & Chapuis, 2007;Palatinus & van der Lee, 2008;
Palatinus et al., 2012)
;
_diffrn_ambient_environment N~2~
_diffrn_ambient_temperature 120.00(10)
_diffrn_detector 'CCD plate'
_diffrn_detector_area_resol_mean 10.3953
_diffrn_detector_type Atlas
_diffrn_measured_fraction_theta_full 0.993
_diffrn_measured_fraction_theta_max 0.993
_diffrn_measurement_details
;
List of Runs (angles in degrees, time in seconds):

  # Type    Start    End  Width  t~exp~   \w     \q     \k     \f   Frames
#--------------------------------------------------------------------------
  1  \w    -73.00  26.00   1.00    3.00    --  -41.90  69.00 -80.00   99
  2  \w      1.00  83.00   1.00    3.00    --   41.90 -99.00  30.00   82
  3  \w     44.00 140.00   1.00    6.00    --  112.00 -30.00  90.00   96
  4  \w     53.00 116.00   1.00    6.00    --  112.00-111.00  60.00   63
  5  \w     51.00 140.00   1.00    6.00    --  112.00 -30.00 -60.00   89
  6  \w     87.00 115.00   1.00    6.00    --  112.00-111.00-150.00   28
  7  \w     46.00 140.00   1.00    6.00    --  112.00 -30.00-150.00   94
  8  \w    100.00 155.00   1.00    6.00    --  112.00 111.00-120.00   55
  9  \w    101.00 132.00   1.00    6.00    --  112.00 111.00 -90.00   31
 10  \w    106.00 140.00   1.00    6.00    --  112.00 111.00  30.00   34
 11  \w     38.00 140.00   1.00    6.00    --  112.00 -77.00  90.00  102
 12  \w     36.00 135.00   1.00    6.00    --  112.00 -77.00-120.00   99
 13  \w   -115.00 -31.00   1.00    3.00    --  -41.90 -57.00 150.00   84
 14  \w   -115.00 -18.00   1.00    3.00    --  -41.90 -37.00  30.00   97
;
_diffrn_measurement_device 'four-circle diffractometer'
_diffrn_measurement_device_type 'SuperNova, Dual, Cu at zero, Atlas'
_diffrn_measurement_method '\w scans'
_diffrn_orient_matrix_type 'CrysAlisPro convention (1999,Acta A55,543-557)'
_diffrn_orient_matrix_UB_11 -0.0616006000
_diffrn_orient_matrix_UB_12 -0.0357110000
_diffrn_orient_matrix_UB_13 0.0584456000
_diffrn_orient_matrix_UB_21 0.1549335000
_diffrn_orient_matrix_UB_22 -0.0116432000
_diffrn_orient_matrix_UB_23 0.0375438000
_diffrn_orient_matrix_UB_31 0.0419721000
_diffrn_orient_matrix_UB_32 0.1112195000
_diffrn_orient_matrix_UB_33 0.0569855000
_diffrn_radiation_monochromator mirror
_diffrn_radiation_probe x-ray
_diffrn_radiation_type CuK\a
_diffrn_radiation_wavelength 1.54184
_diffrn_reflns_av_R_equivalents 0.0278
_diffrn_reflns_av_unetI/netI 0.0426
_diffrn_reflns_Laue_measured_fraction_full 0.993
_diffrn_reflns_Laue_measured_fraction_max 0.993
_diffrn_reflns_limit_h_max 11
_diffrn_reflns_limit_h_min -11
_diffrn_reflns_limit_k_max 17
_diffrn_reflns_limit_k_min -12
_diffrn_reflns_limit_l_max 22
_diffrn_reflns_limit_l_min -21
_diffrn_reflns_number 13793
_diffrn_reflns_point_group_measured_fraction_full 0.993
_diffrn_reflns_point_group_measured_fraction_max 0.993
_diffrn_reflns_theta_full 67.684
_diffrn_reflns_theta_max 67.995
_diffrn_reflns_theta_min 3.368
_diffrn_source 'micro-focus sealed X-ray tube'
_diffrn_source_type 'SuperNova (Cu) X-ray Source'
_exptl_absorpt_coefficient_mu 10.819
_exptl_absorpt_correction_T_max 0.790
_exptl_absorpt_correction_T_min 0.566
_exptl_absorpt_correction_type gaussian
_exptl_absorpt_process_details
;
CrysAlisPro 1.171.38.43 (Rigaku Oxford Diffraction, 2015)
Numerical absorption correction based on gaussian integration over
            a multifaceted crystal model
Empirical absorption correction using spherical harmonics,
 implemented in SCALE3 ABSPACK scaling algorithm.
;
_exptl_crystal_colour 'clear colourless'
_exptl_crystal_colour_lustre clear
_exptl_crystal_colour_primary colourless
_exptl_crystal_density_diffrn 1.724
_exptl_crystal_description block
_exptl_crystal_F_000 1188
_exptl_crystal_size_max 0.127
_exptl_crystal_size_mid 0.076
_exptl_crystal_size_min 0.048
_refine_diff_density_max 3.157
_refine_diff_density_min -2.302
_refine_diff_density_rms 0.187
_refine_ls_extinction_method none
_refine_ls_goodness_of_fit_ref 1.049
_refine_ls_hydrogen_treatment constr
_refine_ls_matrix_type full
_refine_ls_number_parameters 484
_refine_ls_number_reflns 8301
_refine_ls_number_restraints 12
_refine_ls_restrained_S_all 1.050
_refine_ls_R_factor_all 0.0721
_refine_ls_R_factor_gt 0.0688
_refine_ls_shift/su_max 0.001
_refine_ls_shift/su_mean 0.000
_refine_ls_structure_factor_coef Fsqd
_refine_ls_weighting_details 'w=1/[\s^2^(Fo^2^)+(0.0836P)^2^+32.1568P] where P=(Fo^2^+2Fc^2^)/3'
_refine_ls_weighting_scheme calc
_refine_ls_wR_factor_gt 0.1859
_refine_ls_wR_factor_ref 0.1887
_reflns_Friedel_coverage 0.000
_reflns_number_gt 7799
_reflns_number_total 8301
_reflns_threshold_expression 'I > 2\s(I)'
_cod_data_source_file c8ce01015c2.cif
_cod_data_source_block jj003_br_tb_otf_h2o_acet_red3
_cod_depositor_comments 'Adding full bibliography for 7232365--7232385.cif.'
_cod_original_cell_volume 2295.55(17)
_cod_database_code 7232373
_shelx_shelxl_version_number 2018/1
_chemical_oxdiff_formula 'C21 H25 O12 N3 F12 S3 Br1 Tb1'
_chemical_oxdiff_usercomment 'clear colorless block'
_shelx_space_group_comment
;
The symmetry employed for this shelxl refinement is uniquely defined
by the following loop, which should always be used as a source of
symmetry information in preference to the above space-group names.
They are only intended as comments.
;
_reflns_odcompleteness_completeness 99.33
_reflns_odcompleteness_iscentric 1
_reflns_odcompleteness_theta 66.97
_olex2_refinement_description
;
1. Fixed Uiso
 At 1.2 times of:
  All C(H) groups, All C(H,H) groups
 At 1.5 times of:
  All C(H,H,H) groups, All O(H,H) groups
2. Uiso/Uaniso restraints and constraints
Uanis(N11) \\sim Ueq, Uanis(C10) \\sim Ueq: with sigma of 0.005 and sigma for
terminal atoms of 0.01
3. Others
 Sof(Br2B)=1-FVAR(1)
 Sof(Br2A)=FVAR(1)
4.a Rotating group:
 O1W(H1WA,H1WB), O2W(H2WA,H2WB)
4.b Secondary CH2 refined with riding coordinates:
 C20(H20A,H20B), C30(H30A,H30B), C10(H10A,H10B)
4.c Aromatic/amide H refined with riding coordinates:
 C25(H25), C15(H15), C16(H16), C13(H13), C35(H35), C32(H32), C26(H26),
 C23(H23), C33(H33), C22(H22), C12(H12), C36(H36)
4.d Idealised Me refined as rotating group:
 C7(H7A,H7B,H7C), C8(H8A,H8B,H8C), C9(H9A,H9B,H9C)
;
_olex2_submission_special_instructions 'No special instructions were received'
_oxdiff_exptl_absorpt_empirical_details
;
Empirical correction (ABSPACK) includes:
- Absorption correction using spherical harmonics
- Frame scaling
;
_oxdiff_exptl_absorpt_empirical_full_max 1.406
_oxdiff_exptl_absorpt_empirical_full_min 0.662

loop_
_space_group_symop_operation_xyz
'x, y, z'
'-x, -y, -z'

loop_
_atom_site_label
_atom_site_type_symbol
_atom_site_fract_x
_atom_site_fract_y
_atom_site_fract_z
_atom_site_U_iso_or_equiv
_atom_site_adp_type
_atom_site_occupancy
_atom_site_site_symmetry_order
_atom_site_calc_flag
_atom_site_refinement_flags_posn
_atom_site_refinement_flags_adp
_atom_site_refinement_flags_occupancy
_atom_site_disorder_assembly
_atom_site_disorder_group
Tb1 Tb 0.23112(4) 1.01383(3) 0.49505(2) 0.01625(15) Uani 1 1 d . . . . .
Br1 Br 0.73788(14) 0.91405(11) -0.18594(7) 0.0592(3) Uani 1 1 d . . . . .
Br2A Br 0.78086(17) 1.41619(15) 0.79152(10) 0.0563(6) Uani 0.734(4) 1 d . . P A 2
S40 S -0.3024(2) 0.73611(17) 0.09799(12) 0.0292(4) Uani 1 1 d . . . B 1
O18 O 0.3715(5) 0.9593(4) 0.4122(3) 0.0213(11) Uani 1 1 d . . . . .
O43 O -0.1921(8) 0.6896(6) 0.0760(5) 0.053(2) Uani 1 1 d . . . B 1
O42 O -0.4486(8) 0.6760(5) 0.0691(4) 0.0426(16) Uani 1 1 d . . . B 1
F47 F -0.1672(8) 0.9023(6) 0.0823(5) 0.077(2) Uani 1 1 d . . . B 1
C37 C 0.0304(8) 0.9462(6) -0.3817(4) 0.0210(15) Uani 1 1 d . . . . .
O41 O -0.2546(10) 0.8016(8) 0.1811(5) 0.071(3) Uani 1 1 d . . . B 1
F45 F -0.4045(8) 0.8857(5) 0.0711(5) 0.0677(19) Uani 1 1 d . . . B 1
C25 C 0.0744(8) 0.3300(6) -0.2798(4) 0.0214(15) Uani 1 1 d . . . . .
H25 H -0.031374 0.308007 -0.295502 0.026 Uiso 1 1 calc R . . . .
C17 C 0.4382(8) 0.9201(5) 0.3670(4) 0.0160(14) Uani 1 1 d . . . . .
C1 C 0.1954(9) 0.7279(6) -0.0164(4) 0.0251(17) Uani 1 1 d . . . . .
N21 N 0.2984(7) 0.4440(5) -0.1911(4) 0.0237(14) Uani 1 1 d . . . . .
C3 C 0.3140(9) 0.6194(5) -0.0969(4) 0.0213(15) Uani 1 1 d . . . . .
F46 F -0.3334(10) 0.7982(7) -0.0209(4) 0.083(3) Uani 1 1 d . . . B 1
C15 C 0.4232(9) 0.8367(6) 0.2255(4) 0.0234(16) Uani 1 1 d . . . . .
H15 H 0.526265 0.838561 0.241295 0.028 Uiso 1 1 calc R . . . .
C2 C 0.2336(9) 0.6352(6) -0.0422(4) 0.0262(17) Uani 1 1 d . . . . .
C34 C 0.1183(9) 0.9218(6) -0.3157(4) 0.0230(16) Uani 1 1 d . . . . .
N31 N 0.2829(8) 0.8847(5) -0.1933(4) 0.0267(15) Uani 1 1 d . . . . .
C20 C 0.3814(9) 0.5294(6) -0.1152(4) 0.0267(17) Uani 1 1 d . . . . .
H20A H 0.484585 0.553438 -0.115745 0.032 Uiso 1 1 calc R . . . .
H20B H 0.387486 0.502283 -0.072587 0.032 Uiso 1 1 calc R . . . .
C27 C 0.0790(8) 0.1818(5) -0.3957(4) 0.0199(15) Uani 1 1 d . . . . .
C16 C 0.3440(9) 0.7961(7) 0.1483(4) 0.0278(17) Uani 1 1 d . . . . .
H16 H 0.392065 0.769044 0.110589 0.033 Uiso 1 1 calc R . . . .
C13 C 0.2037(9) 0.8720(7) 0.2557(4) 0.0255(17) Uani 1 1 d . . . . .
H13 H 0.153132 0.897756 0.292495 0.031 Uiso 1 1 calc R . . . .
C35 C 0.2716(9) 0.9358(8) -0.3003(5) 0.036(2) Uani 1 1 d . . . . .
H35 H 0.320419 0.958363 -0.332806 0.043 Uiso 1 1 calc R . . . .
C24 C 0.1551(8) 0.2777(6) -0.3229(4) 0.0200(15) Uani 1 1 d . . . . .
C4 C 0.3489(8) 0.6947(6) -0.1283(4) 0.0224(16) Uani 1 1 d . . . . .
C5 C 0.3150(9) 0.7885(6) -0.0996(4) 0.0252(17) Uani 1 1 d . . . . .
C32 C 0.1368(10) 0.8671(8) -0.2080(5) 0.036(2) Uani 1 1 d . . . . .
H32 H 0.090423 0.841709 -0.175823 0.044 Uiso 1 1 calc R . . . .
C26 C 0.1486(9) 0.4138(6) -0.2142(4) 0.0236(16) Uani 1 1 d . . . . .
H26 H 0.093780 0.450931 -0.184695 0.028 Uiso 1 1 calc R . . . .
C14 C 0.3535(8) 0.8751(5) 0.2807(4) 0.0169(14) Uani 1 1 d . . . . .
C44 C -0.2999(11) 0.8415(10) 0.0641(10) 0.073(5) Uani 1 1 d . . . B 1
C23 C 0.3097(9) 0.3120(6) -0.2985(5) 0.0266(17) Uani 1 1 d . . . . .
H23 H 0.366712 0.278175 -0.328420 0.032 Uiso 1 1 calc R . . . .
C33 C 0.0507(9) 0.8850(8) -0.2692(5) 0.035(2) Uani 1 1 d . . . . .
H33 H -0.054503 0.872179 -0.279409 0.042 Uiso 1 1 calc R . . . .
C7 C 0.1934(12) 0.5542(7) -0.0091(6) 0.041(2) Uani 1 1 d . . . . .
H7A H 0.121054 0.571209 0.019180 0.062 Uiso 1 1 calc GR . . . .
H7B H 0.283508 0.550838 0.026702 0.062 Uiso 1 1 calc GR . . . .
H7C H 0.149624 0.487991 -0.051703 0.062 Uiso 1 1 calc GR . . . .
C22 C 0.3793(9) 0.3941(7) -0.2317(5) 0.0293(18) Uani 1 1 d . . . . .
H22 H 0.485200 0.416052 -0.213865 0.035 Uiso 1 1 calc R . . . .
C12 C 0.1281(9) 0.8313(7) 0.1770(4) 0.0288(18) Uani 1 1 d . . . . .
H12 H 0.025478 0.829799 0.159621 0.035 Uiso 1 1 calc R . . . .
C36 C 0.3522(10) 0.9175(7) -0.2387(5) 0.034(2) Uani 1 1 d . . . . .
H36 H 0.457331 0.927877 -0.227973 0.041 Uiso 1 1 calc R . . . .
C6 C 0.2390(10) 0.8071(7) -0.0430(4) 0.0299(18) Uani 1 1 d . . . . .
C8 C 0.4249(10) 0.6744(7) -0.1915(5) 0.0331(19) Uani 1 1 d . . . . .
H8A H 0.532729 0.688408 -0.167719 0.050 Uiso 1 1 calc GR . . . .
H8B H 0.404938 0.718749 -0.221191 0.050 Uiso 1 1 calc GR . . . .
H8C H 0.386283 0.602997 -0.226520 0.050 Uiso 1 1 calc GR . . . .
C30 C 0.3813(10) 0.8732(7) -0.1229(5) 0.034(2) Uani 1 1 d . . . . .
H30A H 0.475497 0.861656 -0.133616 0.041 Uiso 1 1 calc R . . . .
H30B H 0.406977 0.938222 -0.078142 0.041 Uiso 1 1 calc R . . . .
C9 C 0.2034(14) 0.9075(8) -0.0118(6) 0.049(3) Uani 1 1 d . . . . .
H9A H 0.094880 0.897754 -0.025250 0.074 Uiso 1 1 calc GR . . . .
H9B H 0.245358 0.954149 -0.034602 0.074 Uiso 1 1 calc GR . . . .
H9C H 0.246643 0.936408 0.045090 0.074 Uiso 1 1 calc GR . . . .
O28 O 0.1588(6) 0.1577(4) -0.4399(3) 0.0213(11) Uani 1 1 d . . . . .
O29 O -0.0516(5) 0.1391(4) -0.4046(3) 0.0201(11) Uani 1 1 d . . . . .
O39 O 0.0987(6) 0.9713(4) -0.4253(3) 0.0222(11) Uani 1 1 d . . . . .
O38 O -0.1063(6) 0.9412(4) -0.3894(3) 0.0214(11) Uani 1 1 d . . . . .
O19 O 0.5724(5) 0.9154(4) 0.3858(3) 0.0229(11) Uani 1 1 d . . . . .
Br2B Br 0.6528(6) 1.3510(4) 0.6375(3) 0.0632(16) Uani 0.266(4) 1 d . . P A 1
O1W O 0.3142(7) 0.8733(5) 0.5201(4) 0.0350(14) Uani 1 1 d . . . . .
H1WA H 0.239014 0.827549 0.517735 0.053 Uiso 1 1 d GR . . . .
H1WB H 0.377904 0.894249 0.566266 0.053 Uiso 1 1 d GR . . . .
O2W O 0.3959(7) 1.1636(4) 0.4913(3) 0.0292(12) Uani 1 1 d . . . . .
H2WA H 0.451605 1.202684 0.538321 0.044 Uiso 1 1 d GR . . . .
H2WB H 0.343652 1.199378 0.471466 0.044 Uiso 1 1 d GR . . . .
N11 N 0.1981(7) 0.7939(5) 0.1251(3) 0.0219(13) Uani 1 1 d . U . . .
C10 C 0.1058(9) 0.7465(7) 0.0411(4) 0.0294(18) Uani 1 1 d . U . . .
H10A H 0.041740 0.791427 0.029614 0.035 Uiso 1 1 calc R . . . .
H10B H 0.039426 0.680661 0.033014 0.035 Uiso 1 1 calc R . . . .

loop_
_atom_site_aniso_label
_atom_site_aniso_U_11
_atom_site_aniso_U_22
_atom_site_aniso_U_33
_atom_site_aniso_U_23
_atom_site_aniso_U_13
_atom_site_aniso_U_12
Tb1 0.0139(2) 0.0248(2) 0.0067(2) 0.00256(16) 0.00119(15) 0.00475(16)
Br1 0.0513(7) 0.0750(8) 0.0423(6) 0.0114(6) 0.0180(5) 0.0055(6)
Br2A 0.0361(8) 0.0844(13) 0.0595(10) 0.0317(9) 0.0253(7) 0.0178(8)
S40 0.0217(9) 0.0406(11) 0.0309(10) 0.0179(9) 0.0094(8) 0.0110(8)
O18 0.014(2) 0.032(3) 0.009(2) -0.002(2) -0.0010(19) 0.004(2)
O43 0.036(4) 0.046(4) 0.085(6) 0.027(4) 0.021(4) 0.018(3)
O42 0.039(4) 0.036(4) 0.054(4) 0.018(3) 0.018(3) 0.006(3)
F47 0.053(4) 0.061(4) 0.106(6) 0.051(4) -0.010(4) -0.011(3)
C37 0.019(4) 0.025(4) 0.013(3) 0.002(3) 0.002(3) 0.003(3)
O41 0.067(6) 0.093(7) 0.031(4) 0.005(4) 0.010(4) 0.001(5)
F45 0.066(5) 0.048(4) 0.085(5) 0.024(4) 0.012(4) 0.018(3)
C25 0.016(3) 0.020(4) 0.021(4) -0.002(3) 0.004(3) 0.003(3)
C17 0.017(3) 0.020(3) 0.010(3) 0.006(3) 0.004(3) 0.001(3)
C1 0.024(4) 0.034(4) 0.008(3) 0.004(3) -0.002(3) 0.001(3)
N21 0.023(3) 0.026(3) 0.016(3) 0.004(3) 0.001(3) 0.003(3)
C3 0.025(4) 0.016(3) 0.011(3) -0.001(3) -0.002(3) -0.003(3)
F46 0.079(5) 0.112(7) 0.050(4) 0.045(5) 0.001(4) -0.002(5)
C15 0.019(4) 0.035(4) 0.009(3) 0.001(3) 0.001(3) 0.006(3)
C2 0.028(4) 0.029(4) 0.014(4) 0.007(3) 0.001(3) -0.003(3)
C34 0.023(4) 0.026(4) 0.015(4) 0.006(3) 0.002(3) 0.002(3)
N31 0.028(4) 0.027(3) 0.023(3) 0.016(3) 0.001(3) 0.000(3)
C20 0.028(4) 0.020(4) 0.013(4) -0.005(3) -0.008(3) -0.002(3)
C27 0.023(4) 0.017(3) 0.013(3) 0.002(3) 0.000(3) 0.003(3)
C16 0.025(4) 0.041(5) 0.013(4) 0.005(3) 0.005(3) 0.010(4)
C13 0.021(4) 0.040(5) 0.011(3) 0.004(3) 0.004(3) 0.009(3)
C35 0.021(4) 0.060(6) 0.035(5) 0.032(5) 0.006(4) 0.008(4)
C24 0.020(4) 0.022(4) 0.011(3) 0.000(3) 0.001(3) 0.006(3)
C4 0.023(4) 0.026(4) 0.007(3) 0.001(3) -0.004(3) -0.004(3)
C5 0.028(4) 0.027(4) 0.012(3) 0.006(3) -0.005(3) 0.000(3)
C32 0.037(5) 0.055(6) 0.029(5) 0.029(4) 0.014(4) 0.011(4)
C26 0.025(4) 0.023(4) 0.019(4) 0.001(3) 0.008(3) 0.007(3)
C14 0.017(3) 0.021(3) 0.010(3) 0.005(3) 0.004(3) 0.004(3)
C44 0.017(5) 0.066(8) 0.154(14) 0.084(9) 0.007(6) 0.003(5)
C23 0.018(4) 0.032(4) 0.024(4) 0.001(3) 0.008(3) 0.007(3)
C33 0.020(4) 0.061(6) 0.032(5) 0.028(4) 0.010(3) 0.008(4)
C7 0.056(6) 0.033(5) 0.036(5) 0.015(4) 0.019(5) -0.002(4)
C22 0.022(4) 0.036(5) 0.027(4) 0.006(4) 0.007(3) 0.009(3)
C12 0.021(4) 0.047(5) 0.012(4) 0.004(3) 0.001(3) 0.011(4)
C36 0.022(4) 0.051(6) 0.025(4) 0.021(4) -0.005(3) -0.005(4)
C6 0.033(4) 0.036(5) 0.011(3) 0.004(3) -0.004(3) 0.006(4)
C8 0.037(5) 0.040(5) 0.018(4) 0.011(4) 0.009(4) -0.002(4)
C30 0.039(5) 0.035(5) 0.020(4) 0.015(4) -0.005(4) -0.002(4)
C9 0.078(8) 0.039(5) 0.034(5) 0.011(4) 0.018(5) 0.026(5)
O28 0.020(3) 0.024(3) 0.013(2) -0.002(2) 0.005(2) 0.005(2)
O29 0.017(3) 0.022(3) 0.014(2) -0.001(2) 0.004(2) 0.002(2)
O39 0.019(3) 0.034(3) 0.009(2) 0.005(2) 0.003(2) 0.000(2)
O38 0.024(3) 0.030(3) 0.011(2) 0.008(2) 0.003(2) 0.009(2)
O19 0.011(2) 0.044(3) 0.009(2) 0.005(2) 0.0012(19) 0.009(2)
Br2B 0.054(3) 0.079(4) 0.052(3) 0.020(2) 0.022(2) 0.004(2)
O1W 0.038(3) 0.047(4) 0.029(3) 0.018(3) 0.011(3) 0.023(3)
O2W 0.034(3) 0.027(3) 0.020(3) 0.007(2) 0.004(2) 0.001(2)
N11 0.022(3) 0.029(3) 0.009(2) 0.006(2) 0.000(2) 0.002(2)
C10 0.027(3) 0.037(4) 0.015(3) 0.004(3) 0.001(3) 0.003(3)

loop_
_atom_type_symbol
_atom_type_description
_atom_type_scat_dispersion_real
_atom_type_scat_dispersion_imag
_atom_type_scat_source
C C 0.0181 0.0091 'International Tables Vol C Tables 4.2.6.8 and 6.1.1.4'
H H 0.0000 0.0000 'International Tables Vol C Tables 4.2.6.8 and 6.1.1.4'
Br Br -0.6763 1.2805 'International Tables Vol C Tables 4.2.6.8 and 6.1.1.4'
F F 0.0727 0.0534 'International Tables Vol C Tables 4.2.6.8 and 6.1.1.4'
N N 0.0311 0.0180 'International Tables Vol C Tables 4.2.6.8 and 6.1.1.4'
O O 0.0492 0.0322 'International Tables Vol C Tables 4.2.6.8 and 6.1.1.4'
S S 0.3331 0.5567 'International Tables Vol C Tables 4.2.6.8 and 6.1.1.4'
Tb Tb -9.1472 9.1891 'International Tables Vol C Tables 4.2.6.8 and 6.1.1.4'

loop_
_exptl_crystal_face_index_h
_exptl_crystal_face_index_k
_exptl_crystal_face_index_l
_exptl_crystal_face_perp_dist
0 -8 10 0.0239
0 8 -10 0.0239
0 -4 -8 0.0353
0 4 8 0.0353
-6 1 5 0.0682
6 -1 -5 0.0413

loop_
_geom_angle_atom_site_label_1
_geom_angle_atom_site_label_2
_geom_angle_atom_site_label_3
_geom_angle
_geom_angle_site_symmetry_1
_geom_angle_site_symmetry_3
O18 Tb1 O28 142.36(19) . 1_566
O18 Tb1 O29 81.88(17) . 2_565
O18 Tb1 O39 145.4(2) . 1_556
O18 Tb1 O38 82.04(18) . 2_575
O18 Tb1 O19 98.18(17) . 2_676
O18 Tb1 O1W 72.5(2) . .
O18 Tb1 O2W 70.75(19) . .
O28 Tb1 O29 121.73(17) 1_566 2_565
O28 Tb1 O38 77.76(18) 1_566 2_575
O28 Tb1 O19 79.03(18) 1_566 2_676
O28 Tb1 O1W 138.92(19) 1_566 .
O28 Tb1 O2W 72.74(19) 1_566 .
O29 Tb1 O38 74.49(18) 2_565 2_575
O29 Tb1 O1W 72.9(2) 2_565 .
O29 Tb1 O2W 138.15(18) 2_565 .
O39 Tb1 O28 71.95(19) 1_556 1_566
O39 Tb1 O29 78.78(18) 1_556 2_565
O39 Tb1 O38 119.27(18) 1_556 2_575
O39 Tb1 O19 81.97(17) 1_556 2_676
O39 Tb1 O1W 74.5(2) 1_556 .
O39 Tb1 O2W 139.47(19) 1_556 .
O38 Tb1 O1W 140.8(2) 2_575 .
O38 Tb1 O2W 70.93(19) 2_575 .
O19 Tb1 O29 144.52(19) 2_676 2_565
O19 Tb1 O38 140.90(19) 2_676 2_575
O19 Tb1 O1W 73.4(2) 2_676 .
O19 Tb1 O2W 72.35(19) 2_676 .
O1W Tb1 O2W 124.4(2) . .
O43 S40 O41 112.7(6) . .
O43 S40 C44 106.9(6) . .
O42 S40 O43 117.1(5) . .
O42 S40 O41 115.5(5) . .
O42 S40 C44 107.3(5) . .
O41 S40 C44 94.2(7) . .
C17 O18 Tb1 173.3(5) . .
O39 C37 C34 117.6(7) . .
O39 C37 O38 124.4(7) . .
O38 C37 C34 118.1(7) . .
C24 C25 H25 120.4 . .
C26 C25 H25 120.4 . .
C26 C25 C24 119.2(7) . .
O18 C17 C14 117.5(6) . .
O18 C17 O19 125.8(6) . .
O19 C17 C14 116.7(6) . .
C2 C1 C6 121.1(7) . .
C2 C1 C10 120.8(7) . .
C6 C1 C10 118.0(8) . .
C26 N21 C20 120.9(7) . .
C22 N21 C20 117.5(7) . .
C22 N21 C26 121.4(7) . .
C2 C3 C20 121.1(7) . .
C2 C3 C4 120.1(7) . .
C4 C3 C20 118.4(7) . .
C16 C15 H15 120.0 . .
C16 C15 C14 119.9(7) . .
C14 C15 H15 120.0 . .
C1 C2 C3 119.5(7) . .
C1 C2 C7 120.0(8) . .
C3 C2 C7 120.5(8) . .
C35 C34 C37 120.1(7) . .
C33 C34 C37 121.7(7) . .
C33 C34 C35 118.1(7) . .
C32 N31 C36 121.5(7) . .
C32 N31 C30 121.9(7) . .
C36 N31 C30 116.6(7) . .
N21 C20 C3 115.2(6) . .
N21 C20 H20A 108.5 . .
N21 C20 H20B 108.5 . .
C3 C20 H20A 108.5 . .
C3 C20 H20B 108.5 . .
H20A C20 H20B 107.5 . .
O28 C27 C24 114.4(6) . .
O29 C27 C24 117.2(6) . .
O29 C27 O28 128.5(7) . .
C15 C16 H16 119.7 . .
N11 C16 C15 120.7(7) . .
N11 C16 H16 119.7 . .
C14 C13 H13 120.2 . .
C12 C13 H13 120.2 . .
C12 C13 C14 119.6(7) . .
C34 C35 H35 119.9 . .
C36 C35 C34 120.3(8) . .
C36 C35 H35 119.9 . .
C25 C24 C27 121.7(7) . .
C25 C24 C23 119.0(7) . .
C23 C24 C27 119.3(7) . .
C3 C4 C8 120.0(7) . .
C5 C4 C3 119.6(7) . .
C5 C4 C8 120.5(7) . .
C4 C5 C6 121.1(7) . .
C4 C5 C30 117.4(8) . .
C6 C5 C30 120.9(8) . .
N31 C32 H32 119.6 . .
N31 C32 C33 120.8(8) . .
C33 C32 H32 119.6 . .
C25 C26 H26 119.7 . .
N21 C26 C25 120.5(7) . .
N21 C26 H26 119.7 . .
C15 C14 C17 121.2(6) . .
C15 C14 C13 118.6(7) . .
C13 C14 C17 120.2(6) . .
F47 C44 S40 115.0(7) . .
F47 C44 F46 99.9(11) . .
F45 C44 S40 115.7(9) . .
F45 C44 F47 115.3(11) . .
F45 C44 F46 101.4(10) . .
F46 C44 S40 106.7(9) . .
C24 C23 H23 120.0 . .
C22 C23 C24 119.9(7) . .
C22 C23 H23 120.0 . .
C34 C33 H33 120.3 . .
C32 C33 C34 119.5(8) . .
C32 C33 H33 120.3 . .
C2 C7 H7A 109.5 . .
C2 C7 H7B 109.5 . .
C2 C7 H7C 109.5 . .
H7A C7 H7B 109.5 . .
H7A C7 H7C 109.5 . .
H7B C7 H7C 109.5 . .
N21 C22 C23 119.9(7) . .
N21 C22 H22 120.0 . .
C23 C22 H22 120.0 . .
C13 C12 H12 119.8 . .
N11 C12 C13 120.4(7) . .
N11 C12 H12 119.8 . .
N31 C36 C35 119.8(8) . .
N31 C36 H36 120.1 . .
C35 C36 H36 120.1 . .
C1 C6 C9 120.3(8) . .
C5 C6 C1 118.4(8) . .
C5 C6 C9 121.3(8) . .
C4 C8 H8A 109.5 . .
C4 C8 H8B 109.5 . .
C4 C8 H8C 109.5 . .
H8A C8 H8B 109.5 . .
H8A C8 H8C 109.5 . .
H8B C8 H8C 109.5 . .
N31 C30 H30A 108.4 . .
N31 C30 H30B 108.4 . .
C5 C30 N31 115.4(7) . .
C5 C30 H30A 108.4 . .
C5 C30 H30B 108.4 . .
H30A C30 H30B 107.5 . .
C6 C9 H9A 109.5 . .
C6 C9 H9B 109.5 . .
C6 C9 H9C 109.5 . .
H9A C9 H9B 109.5 . .
H9A C9 H9C 109.5 . .
H9B C9 H9C 109.5 . .
C27 O28 Tb1 139.0(5) . 1_544
C27 O29 Tb1 136.1(5) . 2_565
C37 O39 Tb1 177.8(5) . 1_554
C37 O38 Tb1 114.5(5) . 2_575
C17 O19 Tb1 133.2(4) . 2_676
Tb1 O1W H1WA 110.3 . .
Tb1 O1W H1WB 110.3 . .
H1WA O1W H1WB 108.5 . .
Tb1 O2W H2WA 110.3 . .
Tb1 O2W H2WB 110.8 . .
H2WA O2W H2WB 108.2 . .
C16 N11 C10 122.3(7) . .
C12 N11 C16 120.8(6) . .
C12 N11 C10 116.9(6) . .
C1 C10 H10A 108.6 . .
C1 C10 H10B 108.6 . .
N11 C10 C1 114.5(7) . .
N11 C10 H10A 108.6 . .
N11 C10 H10B 108.6 . .
H10A C10 H10B 107.6 . .

loop_
_geom_bond_atom_site_label_1
_geom_bond_atom_site_label_2
_geom_bond_distance
_geom_bond_site_symmetry_2
Tb1 O18 2.319(5) .
Tb1 O28 2.339(5) 1_566
Tb1 O29 2.396(5) 2_565
Tb1 O39 2.327(5) 1_556
Tb1 O38 2.399(5) 2_575
Tb1 O19 2.373(5) 2_676
Tb1 O1W 2.407(6) .
Tb1 O2W 2.468(6) .
S40 O43 1.402(7) .
S40 O42 1.395(7) .
S40 O41 1.473(8) .
S40 C44 1.806(10) .
O18 C17 1.229(9) .
F47 C44 1.315(12) .
C37 C34 1.503(10) .
C37 O39 1.257(9) .
C37 O38 1.263(9) .
F45 C44 1.271(14) .
C25 H25 0.9500 .
C25 C24 1.379(10) .
C25 C26 1.368(10) .
C17 C14 1.517(9) .
C17 O19 1.262(9) .
C1 C2 1.399(12) .
C1 C6 1.413(12) .
C1 C10 1.515(11) .
N21 C20 1.500(9) .
N21 C26 1.344(10) .
N21 C22 1.341(11) .
C3 C2 1.406(11) .
C3 C20 1.506(11) .
C3 C4 1.410(11) .
F46 C44 1.465(19) .
C15 H15 0.9500 .
C15 C16 1.364(10) .
C15 C14 1.381(10) .
C2 C7 1.512(11) .
C34 C35 1.387(11) .
C34 C33 1.377(11) .
N31 C32 1.319(12) .
N31 C36 1.343(11) .
N31 C30 1.511(10) .
C20 H20A 0.9900 .
C20 H20B 0.9900 .
C27 C24 1.530(9) .
C27 O28 1.261(9) .
C27 O29 1.240(9) .
C16 H16 0.9500 .
C16 N11 1.347(10) .
C13 H13 0.9500 .
C13 C14 1.383(10) .
C13 C12 1.380(10) .
C35 H35 0.9500 .
C35 C36 1.361(12) .
C24 C23 1.389(11) .
C4 C5 1.399(12) .
C4 C8 1.510(11) .
C5 C6 1.406(12) .
C5 C30 1.505(11) .
C32 H32 0.9500 .
C32 C33 1.375(12) .
C26 H26 0.9500 .
C23 H23 0.9500 .
C23 C22 1.361(12) .
C33 H33 0.9500 .
C7 H7A 0.9800 .
C7 H7B 0.9800 .
C7 H7C 0.9800 .
C22 H22 0.9500 .
C12 H12 0.9500 .
C12 N11 1.334(10) .
C36 H36 0.9500 .
C6 C9 1.496(13) .
C8 H8A 0.9800 .
C8 H8B 0.9800 .
C8 H8C 0.9800 .
C30 H30A 0.9900 .
C30 H30B 0.9900 .
C9 H9A 0.9800 .
C9 H9B 0.9800 .
C9 H9C 0.9800 .
O1W H1WA 0.8692 .
O1W H1WB 0.8685 .
O2W H2WA 0.8732 .
O2W H2WB 0.8737 .
N11 C10 1.499(9) .
C10 H10A 0.9900 .
C10 H10B 0.9900 .

loop_
_geom_torsion_atom_site_label_1
_geom_torsion_atom_site_label_2
_geom_torsion_atom_site_label_3
_geom_torsion_atom_site_label_4
_geom_torsion
_geom_torsion_site_symmetry_4
O18 C17 C14 C15 175.0(7) .
O18 C17 C14 C13 -5.0(11) .
O18 C17 O19 Tb1 -6.9(12) 2_676
O43 S40 C44 F47 -49.4(14) .
O43 S40 C44 F45 172.3(11) .
O43 S40 C44 F46 60.3(8) .
O42 S40 C44 F47 -175.8(11) .
O42 S40 C44 F45 45.8(14) .
O42 S40 C44 F46 -66.1(8) .
C37 C34 C35 C36 177.5(9) .
C37 C34 C33 C32 -177.9(8) .
O41 S40 C44 F47 65.9(13) .
O41 S40 C44 F45 -72.5(12) .
O41 S40 C44 F46 175.6(7) .
C25 C24 C23 C22 2.0(13) .
C3 C4 C5 C6 -3.7(11) .
C3 C4 C5 C30 167.9(7) .
C15 C16 N11 C12 -0.1(13) .
C15 C16 N11 C10 -177.7(8) .
C2 C1 C6 C5 3.4(11) .
C2 C1 C6 C9 -177.0(8) .
C2 C1 C10 N11 91.3(9) .
C2 C3 C20 N21 103.6(8) .
C2 C3 C4 C5 5.7(11) .
C2 C3 C4 C8 -175.4(7) .
C34 C37 O38 Tb1 178.5(5) 2_575
C34 C35 C36 N31 0.7(15) .
N31 C32 C33 C34 0.0(16) .
C20 N21 C26 C25 -173.9(7) .
C20 N21 C22 C23 175.9(8) .
C20 C3 C2 C1 168.7(7) .
C20 C3 C2 C7 -9.0(11) .
C20 C3 C4 C5 -166.5(7) .
C20 C3 C4 C8 12.4(10) .
C27 C24 C23 C22 -176.7(8) .
C16 C15 C14 C17 179.5(7) .
C16 C15 C14 C13 -0.5(12) .
C16 N11 C10 C1 -15.9(11) .
C13 C12 N11 C16 -0.6(13) .
C13 C12 N11 C10 177.1(8) .
C35 C34 C33 C32 2.3(14) .
C24 C25 C26 N21 -1.1(12) .
C24 C27 O28 Tb1 131.2(6) 1_544
C24 C27 O29 Tb1 -174.9(5) 2_565
C24 C23 C22 N21 -2.5(13) .
C4 C3 C2 C1 -3.2(11) .
C4 C3 C2 C7 179.0(7) .
C4 C3 C20 N21 -84.3(9) .
C4 C5 C6 C1 -0.9(11) .
C4 C5 C6 C9 179.6(8) .
C4 C5 C30 N31 94.6(9) .
C32 N31 C36 C35 1.8(15) .
C32 N31 C30 C5 35.1(12) .
C26 C25 C24 C27 178.5(7) .
C26 C25 C24 C23 -0.2(12) .
C26 N21 C20 C3 -41.9(11) .
C26 N21 C22 C23 1.1(13) .
C14 C17 O19 Tb1 171.7(5) 2_676
C14 C15 C16 N11 0.7(13) .
C14 C13 C12 N11 0.8(13) .
C33 C34 C35 C36 -2.7(14) .
C22 N21 C20 C3 143.4(8) .
C22 N21 C26 C25 0.7(12) .
C12 C13 C14 C17 179.8(7) .
C12 C13 C14 C15 -0.2(12) .
C12 N11 C10 C1 166.4(8) .
C36 N31 C32 C33 -2.1(15) .
C36 N31 C30 C5 -147.3(9) .
C6 C1 C2 C3 -1.4(11) .
C6 C1 C2 C7 176.4(8) .
C6 C1 C10 N11 -88.8(9) .
C6 C5 C30 N31 -93.8(9) .
C8 C4 C5 C6 177.4(7) .
C8 C4 C5 C30 -11.0(11) .
C30 N31 C32 C33 175.3(9) .
C30 N31 C36 C35 -175.8(9) .
C30 C5 C6 C1 -172.2(7) .
C30 C5 C6 C9 8.3(12) .
O28 C27 C24 C25 162.4(7) .
O28 C27 C24 C23 -18.9(10) .
O28 C27 O29 Tb1 6.4(13) 2_565
O29 C27 C24 C25 -16.5(11) .
O29 C27 C24 C23 162.2(7) .
O29 C27 O28 Tb1 -50.0(12) 1_544
O39 C37 C34 C35 5.6(12) .
O39 C37 C34 C33 -174.2(8) .
O39 C37 O38 Tb1 -0.7(9) 2_575
O38 C37 C34 C35 -173.7(8) .
O38 C37 C34 C33 6.5(12) .
O19 C17 C14 C15 -3.7(10) .
O19 C17 C14 C13 176.3(7) .
C10 C1 C2 C3 178.6(7) .
C10 C1 C2 C7 -3.7(12) .
C10 C1 C6 C5 -176.5(7) .
C10 C1 C6 C9 3.1(12) .

loop_
_exptl_oxdiff_crystal_face_indexfrac_h
_exptl_oxdiff_crystal_face_indexfrac_k
_exptl_oxdiff_crystal_face_indexfrac_l
_exptl_oxdiff_crystal_face_x
_exptl_oxdiff_crystal_face_y
_exptl_oxdiff_crystal_face_z
0.0105 -8.0023 9.9911 0.8691 0.4699 -0.3202
-0.0105 8.0023 -9.9911 -0.8691 -0.4699 0.3202
-0.0054 -3.9954 -8.0022 -0.3247 -0.2547 -0.9006
0.0054 3.9954 8.0022 0.3247 0.2547 0.9006
-5.9986 0.9967 5.0081 0.6266 -0.7530 0.1445
5.9986 -0.9967 -5.0081 -0.6266 0.7530 -0.1445

loop_
_smtbx_masks_void_nr
_smtbx_masks_void_average_x
_smtbx_masks_void_average_y
_smtbx_masks_void_average_z
_smtbx_masks_void_volume
_smtbx_masks_void_count_electrons
_smtbx_masks_void_content
1 -0.816 0.500 0.500 602.7 182.8 '18x water'
